data_4105164
loop_
_publ_author_name
'K. C. Nicolaou'
'Jochen Becker'
'Yee Hwee Lim'
'Alexandre Lemire'
'Thomas Neubauer'
'Ana Montero'

_publ_section_title
;
 Total Synthesis and Biological Evaluation of (+)- and
 (-)-Bisanthraquinone Antibiotic BE-43472B and Related Compounds
;
_journal_name_full 'Journal of the American Chemical Society'
_journal_page_first 14812
_journal_page_last 14826
_journal_paper_doi 10.1021/ja9073694
_journal_volume 131
_journal_year 2009
_chemical_formula_sum 'C32 H22 O9'
_chemical_formula_weight 550.50
_chemical_name_systematic
; 
 ? 
;
_space_group_IT_number 19
_symmetry_cell_setting orthorhombic
_symmetry_space_group_name_Hall 'P 2ac 2ab'
_symmetry_space_group_name_H-M 'P 21 21 21'
_atom_sites_solution_hydrogens geom
_atom_sites_solution_primary direct
_atom_sites_solution_secondary difmap
_audit_creation_method SHELXL-97
_cell_angle_alpha 90.00
_cell_angle_beta 90.00
_cell_angle_gamma 90.00
_cell_formula_units_Z 8
_cell_length_a 12.657(3)
_cell_length_b 14.294(3)
_cell_length_c 28.298(6)
_cell_measurement_reflns_used 4951
_cell_measurement_temperature 296(2)
_cell_measurement_theta_max 20.76
_cell_measurement_theta_min 2.27
_cell_volume 5120(2)
_computing_cell_refinement 'Bruker SMART'
_computing_data_collection 'Bruker SMART'
_computing_data_reduction 'Bruker SAINT+'
_computing_molecular_graphics 'Bruker SHELXTL'
_computing_publication_material 'Bruker SHELXTL'
_computing_structure_refinement 'SHELXL-97 (Sheldrick, 1997)'
_computing_structure_solution 'SHELXS-97 (Sheldrick, 1997)'
_diffrn_ambient_temperature 296(2)
_diffrn_measured_fraction_theta_full 0.999
_diffrn_measured_fraction_theta_max 0.999
_diffrn_measurement_device_type 'CCD area detector'
_diffrn_measurement_method 'phi and omega scans'
_diffrn_radiation_monochromator graphite
_diffrn_radiation_source 'fine-focus sealed tube'
_diffrn_radiation_type MoK\a
_diffrn_radiation_wavelength 0.71073
_diffrn_reflns_av_R_equivalents 0.1059
_diffrn_reflns_av_sigmaI/netI 0.0999
_diffrn_reflns_limit_h_max 14
_diffrn_reflns_limit_h_min -14
_diffrn_reflns_limit_k_max 16
_diffrn_reflns_limit_k_min -16
_diffrn_reflns_limit_l_max 32
_diffrn_reflns_limit_l_min -32
_diffrn_reflns_number 34598
_diffrn_reflns_theta_full 24.00
_diffrn_reflns_theta_max 24.00
_diffrn_reflns_theta_min 1.60
_diffrn_standards_decay_% 1
_exptl_absorpt_coefficient_mu 0.105
_exptl_absorpt_correction_T_max 0.9813
_exptl_absorpt_correction_T_min 0.9741
_exptl_absorpt_correction_type multi-scan
_exptl_absorpt_process_details 'SADABS (Sheldrick, 1999)'
_exptl_crystal_colour Yellow-Orange
_exptl_crystal_density_diffrn 1.428
_exptl_crystal_density_meas 0
_exptl_crystal_description Parallalepiped
_exptl_crystal_F_000 2288
_exptl_crystal_size_max 0.25
_exptl_crystal_size_mid 0.22
_exptl_crystal_size_min 0.18
_refine_diff_density_max 0.281
_refine_diff_density_min -0.195
_refine_diff_density_rms 0.049
_refine_ls_abs_structure_details 'Flack H D (1983), Acta Cryst. A39, 876-881'
_refine_ls_abs_structure_Flack 2.2(19)
_refine_ls_extinction_coef 0.0000(4)
_refine_ls_extinction_expression Fc^*^=kFc[1+0.001xFc^2^\l^3^/sin(2\q)]^-1/4^
_refine_ls_extinction_method SHELXL
_refine_ls_goodness_of_fit_ref 1.106
_refine_ls_hydrogen_treatment constr
_refine_ls_matrix_type full
_refine_ls_number_parameters 752
_refine_ls_number_reflns 8053
_refine_ls_number_restraints 0
_refine_ls_restrained_S_all 1.106
_refine_ls_R_factor_all 0.1375
_refine_ls_R_factor_gt 0.0904
_refine_ls_shift/su_max 0.048
_refine_ls_shift/su_mean 0.002
_refine_ls_structure_factor_coef Fsqd
_refine_ls_weighting_details 'calc w=1/[\s^2^(Fo^2^)+(0.0860P)^2^+0.0000P] where P=(Fo^2^+2Fc^2^)/3'
_refine_ls_weighting_scheme calc
_refine_ls_wR_factor_gt 0.1804
_refine_ls_wR_factor_ref 0.2038
_reflns_number_gt 5158
_reflns_number_total 8053
_reflns_threshold_expression >2sigma(I)
_cod_data_source_file ja9073694_si_003.cif
_cod_data_source_block joba
_cod_original_cell_volume 5119.7(18)
_cod_database_code 4105164

loop_
_symmetry_equiv_pos_as_xyz
'x, y, z'
'-x+1/2, -y, z+1/2'
'-x, y+1/2, -z+1/2'
'x+1/2, -y+1/2, -z'

loop_
_atom_site_label
_atom_site_type_symbol
_atom_site_fract_x
_atom_site_fract_y
_atom_site_fract_z
_atom_site_U_iso_or_equiv
_atom_site_adp_type
_atom_site_occupancy
_atom_site_symmetry_multiplicity
_atom_site_calc_flag
_atom_site_refinement_flags
O1A O 0.4975(5) 0.5650(4) 0.1082(2) 0.0797(17) Uani 1 1 d .
O2A O 0.5816(4) 0.5565(4) 0.1960(2) 0.0749(16) Uani 1 1 d .
H2A H 0.5933 0.6118 0.1904 0.090 Uiso 1 1 calc R
O3A O 0.1597(5) 0.3740(4) 0.1108(3) 0.122(3) Uani 1 1 d .
O4A O 0.4792(3) 0.2800(3) 0.19840(15) 0.0447(11) Uani 1 1 d .
O5A O 0.3685(3) 0.2808(3) 0.26494(15) 0.0413(11) Uani 1 1 d .
O6A O 0.0773(5) 0.2092(4) 0.1087(3) 0.112(3) Uani 1 1 d .
H6A H 0.0541 0.2615 0.1147 0.135 Uiso 1 1 calc R
O7A O 0.3376(4) 0.2093(3) 0.35395(17) 0.0654(15) Uani 1 1 d .
O8A O 0.0393(6) 0.4649(5) 0.3869(3) 0.134(3) Uani 1 1 d .
O9A O 0.2844(4) 0.1199(3) 0.43042(18) 0.0669(15) Uani 1 1 d .
H9A H 0.3112 0.1234 0.4041 0.080 Uiso 1 1 calc R
C1A C 0.3501(6) 0.4726(5) 0.1263(3) 0.057(2) Uani 1 1 d .
H1A H 0.3199 0.4795 0.0965 0.069 Uiso 1 1 calc R
C2A C 0.4441(6) 0.5286(5) 0.1386(3) 0.0547(19) Uani 1 1 d .
C3A C 0.4725(6) 0.5380(5) 0.1902(2) 0.0513(18) Uani 1 1 d .
C4A C 0.4569(5) 0.4428(4) 0.2155(2) 0.0404(16) Uani 1 1 d .
H4A H 0.4644 0.4529 0.2496 0.048 Uiso 1 1 calc R
C5A C 0.3464(5) 0.3971(4) 0.2063(2) 0.0398(16) Uani 1 1 d .
C6A C 0.3070(5) 0.4116(5) 0.1571(3) 0.0497(18) Uani 1 1 d .
C7A C 0.2241(6) 0.3472(5) 0.1403(3) 0.062(2) Uani 1 1 d .
C8A C 0.2245(6) 0.2519(5) 0.1580(3) 0.056(2) Uani 1 1 d .
C9A C 0.3004(5) 0.2219(5) 0.1913(2) 0.0399(15) Uani 1 1 d .
C10A C 0.3744(5) 0.2937(4) 0.2132(2) 0.0397(16) Uani 1 1 d .
C11A C 0.3032(5) 0.1319(5) 0.2058(3) 0.0508(18) Uani 1 1 d .
H11A H 0.3540 0.1122 0.2274 0.061 Uiso 1 1 calc R
C12A C 0.2294(6) 0.0693(5) 0.1882(3) 0.059(2) Uani 1 1 d .
H12A H 0.2322 0.0072 0.1978 0.071 Uiso 1 1 calc R
C13A C 0.1536(6) 0.0962(6) 0.1575(3) 0.067(2) Uani 1 1 d .
H13A H 0.1028 0.0535 0.1476 0.080 Uiso 1 1 calc R
C14A C 0.1513(6) 0.1860(7) 0.1411(3) 0.075(3) Uani 1 1 d .
C15A C 0.5362(5) 0.3675(5) 0.2005(2) 0.0492(18) Uani 1 1 d .
H15A H 0.5640 0.3826 0.1691 0.059 Uiso 1 1 calc R
C16A C 0.2708(5) 0.4085(4) 0.2462(3) 0.0505(19) Uani 1 1 d .
C17A C 0.1903(6) 0.4737(5) 0.2549(3) 0.067(2) Uani 1 1 d .
H17A H 0.1736 0.5182 0.2322 0.081 Uiso 1 1 calc R
C18A C 0.1343(6) 0.4720(6) 0.2985(3) 0.074(3) Uani 1 1 d .
H18A H 0.0805 0.5149 0.3041 0.088 Uiso 1 1 calc R
C19A C 0.1598(5) 0.4063(5) 0.3325(3) 0.055(2) Uani 1 1 d .
C20A C 0.2378(5) 0.3359(5) 0.3238(2) 0.0484(18) Uani 1 1 d .
C21A C 0.2916(5) 0.3403(4) 0.2801(2) 0.0401(17) Uani 1 1 d .
C22A C 0.2622(5) 0.2646(5) 0.3587(2) 0.0476(18) Uani 1 1 d .
C23A C 0.1974(5) 0.2573(5) 0.4010(3) 0.0479(18) Uani 1 1 d .
C24A C 0.1172(6) 0.3254(5) 0.4111(3) 0.057(2) Uani 1 1 d .
C25A C 0.1015(6) 0.4018(6) 0.3772(3) 0.075(3) Uani 1 1 d .
C26A C 0.0574(5) 0.3179(5) 0.4519(3) 0.057(2) Uani 1 1 d .
H26A H 0.0058 0.3626 0.4579 0.068 Uiso 1 1 calc R
C27A C 0.0718(6) 0.2472(5) 0.4833(2) 0.0510(18) Uani 1 1 d .
C28A C 0.1468(6) 0.1829(5) 0.4746(2) 0.0552(19) Uani 1 1 d .
H28A H 0.1566 0.1347 0.4962 0.066 Uiso 1 1 calc R
C29A C 0.2097(5) 0.1861(5) 0.4349(2) 0.0489(18) Uani 1 1 d .
C30A C 0.4060(7) 0.6152(5) 0.2103(3) 0.078(3) Uani 1 1 d .
H30A H 0.4180 0.6196 0.2438 0.093 Uiso 1 1 calc R
H30B H 0.3328 0.6021 0.2045 0.093 Uiso 1 1 calc R
H30C H 0.4248 0.6734 0.1956 0.093 Uiso 1 1 calc R
C31A C 0.6275(6) 0.3562(5) 0.2349(3) 0.066(2) Uani 1 1 d .
H31A H 0.6003 0.3445 0.2660 0.079 Uiso 1 1 calc R
H31B H 0.6691 0.4123 0.2352 0.079 Uiso 1 1 calc R
H31C H 0.6708 0.3045 0.2252 0.079 Uiso 1 1 calc R
C32A C 0.0037(7) 0.2454(7) 0.5281(3) 0.082(3) Uani 1 1 d .
H32A H -0.0684 0.2585 0.5201 0.099 Uiso 1 1 calc R
H32B H 0.0289 0.2919 0.5499 0.099 Uiso 1 1 calc R
H32C H 0.0082 0.1848 0.5426 0.099 Uiso 1 1 calc R
O1B O 0.2631(5) 0.2625(7) -0.1586(2) 0.143(4) Uani 1 1 d .
O2B O 0.2313(5) 0.1661(5) -0.0746(3) 0.107(2) Uani 1 1 d .
H2B H 0.2913 0.1512 -0.0826 0.128 Uiso 1 1 calc R
O3B O 0.0303(5) 0.5480(6) -0.1539(2) 0.115(3) Uani 1 1 d .
O4B O -0.0703(4) 0.2808(4) -0.04941(18) 0.0614(13) Uani 1 1 d .
O5B O -0.0359(3) 0.3889(3) 0.01096(15) 0.0453(11) Uani 1 1 d .
O6B O -0.1452(6) 0.6336(6) -0.1429(2) 0.110(2) Uani 1 1 d .
H6B H -0.0812 0.6422 -0.1441 0.132 Uiso 1 1 calc R
O7B O -0.0872(4) 0.4470(4) 0.10145(18) 0.0736(16) Uani 1 1 d .
O8B O 0.2337(5) 0.6909(4) 0.0960(2) 0.107(2) Uani 1 1 d .
O9B O -0.1514(5) 0.5158(6) 0.1809(2) 0.119(3) Uani 1 1 d .
H9B H -0.1455 0.4749 0.1608 0.142 Uiso 1 1 calc R
C1B C 0.1442(7) 0.3802(7) -0.1392(3) 0.084(3) Uani 1 1 d .
H1B H 0.1463 0.4051 -0.1696 0.101 Uiso 1 1 calc R
C2B C 0.2126(7) 0.2975(9) -0.1280(3) 0.097(3) Uani 1 1 d .
C3B C 0.2202(6) 0.2665(7) -0.0771(3) 0.077(3) Uani 1 1 d .
C4B C 0.1193(5) 0.2866(5) -0.0480(3) 0.058(2) Uani 1 1 d .
H4B H 0.1367 0.2800 -0.0144 0.070 Uiso 1 1 calc R
C5B C 0.0743(6) 0.3860(5) -0.0559(3) 0.056(2) Uani 1 1 d .
C6B C 0.0805(6) 0.4194(6) -0.1073(3) 0.063(2) Uani 1 1 d .
C7B C 0.0066(7) 0.4965(7) -0.1212(3) 0.075(3) Uani 1 1 d .
C8B C -0.0934(6) 0.5043(5) -0.0960(3) 0.056(2) Uani 1 1 d .
C9B C -0.1210(5) 0.4401(5) -0.0592(3) 0.0497(18) Uani 1 1 d .
C10B C -0.0418(5) 0.3717(5) -0.0408(2) 0.0512(18) Uani 1 1 d .
C11B C -0.2173(5) 0.4459(5) -0.0377(3) 0.059(2) Uani 1 1 d .
H11B H -0.2344 0.4052 -0.0132 0.071 Uiso 1 1 calc R
C12B C -0.2895(6) 0.5126(6) -0.0524(3) 0.075(2) Uani 1 1 d .
H12B H -0.3567 0.5132 -0.0391 0.090 Uiso 1 1 calc R
C13B C -0.2639(7) 0.5781(7) -0.0863(3) 0.078(3) Uani 1 1 d .
H13B H -0.3117 0.6250 -0.0942 0.093 Uiso 1 1 calc R
C14B C -0.1673(7) 0.5736(6) -0.1083(3) 0.073(2) Uani 1 1 d .
C15B C 0.0238(5) 0.2234(6) -0.0587(3) 0.066(2) Uani 1 1 d .
H15B H 0.0250 0.2061 -0.0922 0.079 Uiso 1 1 calc R
C16B C 0.1094(5) 0.4594(5) -0.0209(3) 0.0505(18) Uani 1 1 d .
C17B C 0.1903(6) 0.5234(5) -0.0217(3) 0.057(2) Uani 1 1 d .
H17B H 0.2351 0.5268 -0.0476 0.069 Uiso 1 1 calc R
C18B C 0.2047(6) 0.5833(5) 0.0169(3) 0.058(2) Uani 1 1 d .
H18B H 0.2594 0.6268 0.0166 0.070 Uiso 1 1 calc R
C19B C 0.1371(5) 0.5781(5) 0.0556(3) 0.0496(18) Uani 1 1 d .
C20B C 0.0528(5) 0.5122(5) 0.0562(2) 0.0449(17) Uani 1 1 d .
C21B C 0.0413(5) 0.4550(5) 0.0174(2) 0.0439(17) Uani 1 1 d .
C22B C -0.0183(6) 0.5071(5) 0.0993(3) 0.060(2) Uani 1 1 d .
C23B C -0.0028(6) 0.5753(5) 0.1369(3) 0.058(2) Uani 1 1 d .
C24B C 0.0829(6) 0.6399(5) 0.1356(3) 0.060(2) Uani 1 1 d .
C25B C 0.1568(6) 0.6417(5) 0.0958(3) 0.060(2) Uani 1 1 d .
C26B C 0.0960(6) 0.7034(6) 0.1725(3) 0.074(2) Uani 1 1 d .
H26B H 0.1518 0.7457 0.1715 0.089 Uiso 1 1 calc R
C27B C 0.0269(8) 0.7051(6) 0.2113(3) 0.076(2) Uani 1 1 d .
C28B C -0.0559(7) 0.6409(7) 0.2117(3) 0.084(3) Uani 1 1 d .
H28B H -0.1026 0.6415 0.2370 0.100 Uiso 1 1 calc R
C29B C -0.0715(6) 0.5772(7) 0.1765(3) 0.079(3) Uani 1 1 d .
C30B C 0.3182(6) 0.3127(7) -0.0559(4) 0.099(3) Uani 1 1 d .
H30D H 0.3205 0.3007 -0.0225 0.119 Uiso 1 1 calc R
H30E H 0.3153 0.3790 -0.0612 0.119 Uiso 1 1 calc R
H30F H 0.3804 0.2875 -0.0705 0.119 Uiso 1 1 calc R
C31B C 0.0173(7) 0.1348(6) -0.0289(4) 0.088(3) Uani 1 1 d .
H31D H 0.0207 0.1510 0.0040 0.105 Uiso 1 1 calc R
H31E H 0.0753 0.0943 -0.0367 0.105 Uiso 1 1 calc R
H31F H -0.0481 0.1032 -0.0352 0.105 Uiso 1 1 calc R
C32B C 0.0425(9) 0.7736(7) 0.2515(3) 0.113(4) Uani 1 1 d .
H32D H -0.0193 0.7740 0.2712 0.135 Uiso 1 1 calc R
H32E H 0.0540 0.8351 0.2389 0.135 Uiso 1 1 calc R
H32F H 0.1027 0.7551 0.2699 0.135 Uiso 1 1 calc R

loop_
_atom_site_aniso_label
_atom_site_aniso_U_11
_atom_site_aniso_U_22
_atom_site_aniso_U_33
_atom_site_aniso_U_23
_atom_site_aniso_U_13
_atom_site_aniso_U_12
O1A 0.097(4) 0.075(4) 0.068(4) 0.014(3) 0.006(3) -0.029(3)
O2A 0.076(4) 0.067(4) 0.082(4) 0.002(3) 0.006(3) -0.041(3)
O3A 0.112(5) 0.093(5) 0.162(7) 0.054(5) -0.090(5) -0.033(4)
O4A 0.037(2) 0.050(3) 0.047(3) -0.001(2) 0.000(2) -0.002(2)
O5A 0.033(2) 0.034(2) 0.057(3) 0.000(2) -0.003(2) 0.003(2)
O6A 0.085(5) 0.092(5) 0.161(7) -0.001(5) -0.083(5) -0.018(4)
O7A 0.071(4) 0.061(3) 0.063(3) 0.016(3) 0.024(3) 0.041(3)
O8A 0.137(6) 0.150(6) 0.116(5) 0.052(5) 0.058(5) 0.105(6)
O9A 0.083(4) 0.056(3) 0.062(3) 0.012(3) 0.022(3) 0.028(3)
C1A 0.058(5) 0.059(5) 0.054(5) 0.005(4) -0.025(4) -0.007(4)
C2A 0.071(5) 0.037(4) 0.056(5) 0.007(4) 0.009(4) -0.013(4)
C3A 0.056(4) 0.045(4) 0.052(5) 0.001(4) 0.003(4) -0.023(4)
C4A 0.040(4) 0.044(4) 0.036(4) 0.004(3) 0.002(3) -0.013(3)
C5A 0.037(4) 0.037(4) 0.046(4) 0.004(3) 0.001(3) -0.005(3)
C6A 0.056(4) 0.037(4) 0.057(5) 0.005(4) -0.006(4) 0.009(4)
C7A 0.053(5) 0.068(5) 0.067(5) 0.014(5) -0.027(4) -0.014(4)
C8A 0.056(4) 0.042(4) 0.070(5) 0.000(4) -0.004(4) -0.018(4)
C9A 0.039(4) 0.044(4) 0.036(4) -0.004(3) 0.001(3) -0.002(3)
C10A 0.043(4) 0.042(4) 0.035(4) -0.001(3) -0.008(3) 0.005(3)
C11A 0.049(4) 0.039(4) 0.064(5) -0.008(4) -0.007(4) -0.003(3)
C12A 0.072(5) 0.037(4) 0.068(5) 0.001(4) -0.003(4) -0.010(4)
C13A 0.060(5) 0.052(5) 0.088(6) -0.014(5) 0.002(5) -0.013(4)
C14A 0.050(5) 0.087(7) 0.090(7) -0.007(6) -0.016(5) -0.021(5)
C15A 0.045(4) 0.059(5) 0.043(4) -0.001(4) -0.008(3) -0.018(4)
C16A 0.047(4) 0.029(4) 0.075(5) 0.000(4) -0.010(4) 0.008(3)
C17A 0.053(5) 0.052(5) 0.098(7) 0.025(5) 0.006(5) -0.001(4)
C18A 0.057(5) 0.065(5) 0.099(7) 0.020(5) 0.021(5) 0.037(4)
C19A 0.031(4) 0.064(5) 0.069(5) 0.009(4) 0.008(4) 0.020(4)
C20A 0.045(4) 0.046(4) 0.055(5) 0.008(4) 0.005(4) -0.003(3)
C21A 0.033(4) 0.025(4) 0.063(5) 0.003(3) -0.013(3) 0.007(3)
C22A 0.048(4) 0.047(4) 0.048(4) 0.001(4) 0.007(3) 0.006(4)
C23A 0.046(4) 0.039(4) 0.059(5) -0.004(4) -0.001(4) 0.004(3)
C24A 0.050(4) 0.056(5) 0.065(5) 0.001(4) -0.001(4) 0.014(4)
C25A 0.059(5) 0.082(6) 0.084(6) 0.003(5) 0.022(5) 0.050(5)
C26A 0.032(4) 0.067(5) 0.072(5) -0.013(5) 0.015(4) 0.024(4)
C27A 0.051(4) 0.055(5) 0.047(4) 0.010(4) 0.002(4) -0.003(4)
C28A 0.057(5) 0.065(5) 0.044(4) 0.006(4) -0.003(4) 0.005(4)
C29A 0.048(4) 0.054(5) 0.046(4) -0.004(4) 0.004(4) -0.002(4)
C30A 0.118(7) 0.038(5) 0.077(6) -0.003(4) 0.030(5) -0.015(5)
C31A 0.059(5) 0.066(5) 0.073(5) -0.006(4) -0.010(4) -0.002(4)
C32A 0.086(6) 0.103(7) 0.057(5) -0.004(5) 0.021(5) 0.002(5)
O1B 0.076(4) 0.263(10) 0.090(5) -0.090(6) 0.019(4) 0.030(6)
O2B 0.062(4) 0.100(5) 0.159(6) -0.043(5) 0.012(4) 0.023(4)
O3B 0.106(5) 0.178(7) 0.062(4) 0.043(5) 0.022(4) 0.004(5)
O4B 0.049(3) 0.063(3) 0.072(4) -0.008(3) -0.006(3) 0.001(3)
O5B 0.032(2) 0.063(3) 0.041(3) -0.003(2) 0.002(2) -0.005(2)
O6B 0.135(6) 0.116(6) 0.078(4) 0.035(4) -0.007(5) 0.018(5)
O7B 0.062(3) 0.091(4) 0.068(4) -0.015(3) 0.010(3) -0.029(3)
O8B 0.109(5) 0.104(5) 0.108(5) -0.037(4) 0.037(4) -0.061(4)
O9B 0.075(4) 0.197(8) 0.084(5) -0.038(5) 0.032(4) -0.058(5)
C1B 0.055(5) 0.138(9) 0.059(5) -0.030(6) 0.006(4) -0.003(6)
C2B 0.060(6) 0.157(10) 0.075(7) -0.050(7) 0.004(5) -0.002(7)
C3B 0.048(5) 0.087(7) 0.097(7) -0.023(6) 0.001(5) 0.016(5)
C4B 0.055(4) 0.062(5) 0.058(5) -0.023(4) -0.002(4) 0.007(4)
C5B 0.049(4) 0.065(5) 0.052(5) -0.003(4) -0.006(4) 0.003(4)
C6B 0.056(5) 0.088(6) 0.046(5) -0.012(5) -0.005(4) -0.009(5)
C7B 0.080(6) 0.114(8) 0.031(4) 0.004(5) 0.006(4) -0.008(5)
C8B 0.052(4) 0.066(5) 0.051(5) -0.008(4) -0.013(4) 0.004(4)
C9B 0.036(4) 0.060(5) 0.053(4) -0.009(4) -0.012(3) 0.002(3)
C10B 0.037(4) 0.059(5) 0.057(5) 0.000(4) 0.002(3) 0.007(4)
C11B 0.033(4) 0.064(5) 0.080(5) 0.000(4) -0.013(4) 0.014(4)
C12B 0.055(5) 0.084(6) 0.085(6) 0.000(6) -0.017(5) 0.009(5)
C13B 0.071(6) 0.091(7) 0.072(6) -0.002(6) -0.012(5) 0.022(5)
C14B 0.090(7) 0.082(6) 0.048(5) 0.008(5) -0.007(5) 0.000(5)
C15B 0.046(4) 0.079(6) 0.073(5) -0.028(5) -0.003(4) 0.017(4)
C16B 0.034(4) 0.062(5) 0.055(5) 0.009(4) 0.002(3) 0.002(4)
C17B 0.050(4) 0.068(5) 0.054(5) 0.006(4) 0.011(4) -0.002(4)
C18B 0.050(4) 0.072(5) 0.051(5) 0.007(4) 0.007(4) -0.011(4)
C19B 0.042(4) 0.047(4) 0.060(5) -0.007(4) -0.007(4) 0.000(3)
C20B 0.040(4) 0.055(4) 0.040(4) 0.002(4) 0.003(3) 0.010(3)
C21B 0.033(4) 0.061(5) 0.038(4) 0.003(4) -0.010(3) 0.004(3)
C22B 0.053(5) 0.064(5) 0.062(5) -0.005(4) -0.021(4) 0.002(4)
C23B 0.051(4) 0.071(5) 0.051(4) -0.005(4) -0.003(4) 0.001(4)
C24B 0.073(6) 0.047(5) 0.062(5) -0.008(4) -0.011(4) 0.004(4)
C25B 0.047(4) 0.050(5) 0.082(6) -0.008(4) 0.004(4) -0.012(4)
C26B 0.062(5) 0.074(6) 0.086(7) -0.005(5) -0.008(5) 0.000(5)
C27B 0.081(6) 0.075(6) 0.071(6) -0.011(5) -0.005(5) 0.010(5)
C28B 0.068(6) 0.129(8) 0.054(5) -0.021(6) 0.012(5) 0.009(6)
C29B 0.053(5) 0.114(8) 0.070(6) -0.031(6) 0.003(4) -0.007(5)
C30B 0.049(5) 0.132(9) 0.116(8) 0.008(7) 0.000(5) -0.003(5)
C31B 0.067(6) 0.065(6) 0.131(8) -0.015(6) -0.006(6) 0.012(5)
C32B 0.132(9) 0.124(9) 0.083(7) -0.056(7) -0.015(6) 0.049(8)

loop_
_atom_type_symbol
_atom_type_description
_atom_type_scat_dispersion_real
_atom_type_scat_dispersion_imag
_atom_type_scat_source
C C 0.0033 0.0016 'International Tables Vol C Tables 4.2.6.8 and 6.1.1.4'
H H 0.0000 0.0000 'International Tables Vol C Tables 4.2.6.8 and 6.1.1.4'
O O 0.0106 0.0060 'International Tables Vol C Tables 4.2.6.8 and 6.1.1.4'

loop_
_geom_angle_atom_site_label_1
_geom_angle_atom_site_label_2
_geom_angle_atom_site_label_3
_geom_angle
C10A O4A C15A 109.8(5)
C21A O5A C10A 105.7(5)
C6A C1A C2A 121.6(7)
O1A C2A C1A 121.1(7)
O1A C2A C3A 121.0(7)
C1A C2A C3A 117.9(6)
O2A C3A C30A 111.5(6)
O2A C3A C2A 111.1(6)
C30A C3A C2A 107.4(7)
O2A C3A C4A 103.6(6)
C30A C3A C4A 113.5(6)
C2A C3A C4A 109.8(5)
C15A C4A C3A 113.9(5)
C15A C4A C5A 104.3(5)
C3A C4A C5A 113.8(5)
C6A C5A C16A 118.5(5)
C6A C5A C10A 109.4(5)
C16A C5A C10A 99.0(5)
C6A C5A C4A 113.3(5)
C16A C5A C4A 113.7(5)
C10A C5A C4A 100.0(5)
C1A C6A C7A 118.8(6)
C1A C6A C5A 123.9(6)
C7A C6A C5A 116.9(6)
O3A C7A C8A 122.0(7)
O3A C7A C6A 119.8(7)
C8A C7A C6A 118.1(6)
C14A C8A C9A 118.3(7)
C14A C8A C7A 120.5(7)
C9A C8A C7A 121.2(6)
C11A C9A C8A 120.6(6)
C11A C9A C10A 120.1(6)
C8A C9A C10A 119.1(6)
O4A C10A O5A 109.1(4)
O4A C10A C9A 111.4(5)
O5A C10A C9A 106.8(5)
O4A C10A C5A 108.3(5)
O5A C10A C5A 103.7(5)
C9A C10A C5A 117.1(5)
C9A C11A C12A 119.2(7)
C13A C12A C11A 121.8(7)
C12A C13A C14A 120.1(8)
O6A C14A C13A 118.4(8)
O6A C14A C8A 121.6(8)
C13A C14A C8A 119.9(8)
O4A C15A C31A 108.3(6)
O4A C15A C4A 106.9(5)
C31A C15A C4A 113.3(6)
C21A C16A C17A 118.8(7)
C21A C16A C5A 108.9(6)
C17A C16A C5A 132.2(7)
C16A C17A C18A 120.2(7)
C19A C18A C17A 119.9(7)
C18A C19A C20A 121.2(7)
C18A C19A C25A 120.9(6)
C20A C19A C25A 117.7(7)
C21A C20A C19A 116.9(6)
C21A C20A C22A 121.6(6)
C19A C20A C22A 121.5(6)
O5A C21A C16A 110.9(6)
O5A C21A C20A 126.3(6)
C16A C21A C20A 122.8(6)
O7A C22A C20A 122.3(6)
O7A C22A C23A 118.4(6)
C20A C22A C23A 119.4(6)
C29A C23A C24A 115.7(6)
C29A C23A C22A 123.4(6)
C24A C23A C22A 120.9(6)
C26A C24A C23A 120.0(7)
C26A C24A C25A 121.8(7)
C23A C24A C25A 118.1(7)
O8A C25A C24A 119.3(7)
O8A C25A C19A 118.8(8)
C24A C25A C19A 121.9(6)
C27A C26A C24A 122.0(6)
C28A C27A C26A 119.0(7)
C28A C27A C32A 122.4(7)
C26A C27A C32A 118.6(7)
C27A C28A C29A 122.3(7)
O9A C29A C28A 117.4(7)
O9A C29A C23A 121.5(6)
C28A C29A C23A 121.1(7)
C10B O4B C15B 110.4(5)
C21B O5B C10B 106.3(5)
C6B C1B C2B 122.5(9)
O1B C2B C1B 119.4(10)
O1B C2B C3B 122.5(11)
C1B C2B C3B 118.0(8)
O2B C3B C2B 110.2(8)
O2B C3B C30B 109.4(8)
C2B C3B C30B 107.5(8)
O2B C3B C4B 103.8(7)
C2B C3B C4B 113.7(7)
C30B C3B C4B 112.3(7)
C15B C4B C5B 102.8(6)
C15B C4B C3B 115.7(6)
C5B C4B C3B 113.4(7)
C16B C5B C6B 113.1(6)
C16B C5B C10B 101.0(6)
C6B C5B C10B 110.6(6)
C16B C5B C4B 115.7(6)
C6B C5B C4B 113.9(6)
C10B C5B C4B 100.8(6)
C1B C6B C7B 120.6(8)
C1B C6B C5B 122.8(8)
C7B C6B C5B 116.5(7)
O3B C7B C8B 122.7(9)
O3B C7B C6B 119.3(8)
C8B C7B C6B 118.0(7)
C14B C8B C9B 118.0(7)
C14B C8B C7B 120.6(8)
C9B C8B C7B 121.3(7)
C11B C9B C8B 120.2(7)
C11B C9B C10B 119.0(7)
C8B C9B C10B 120.6(6)
O4B C10B O5B 110.2(6)
O4B C10B C9B 112.5(6)
O5B C10B C9B 105.6(5)
O4B C10B C5B 109.1(6)
O5B C10B C5B 101.7(5)
C9B C10B C5B 117.1(6)
C9B C11B C12B 119.9(8)
C13B C12B C11B 121.4(8)
C14B C13B C12B 119.5(9)
O6B C14B C13B 119.4(9)
O6B C14B C8B 119.8(8)
C13B C14B C8B 120.8(8)
O4B C15B C31B 108.7(6)
O4B C15B C4B 105.8(6)
C31B C15B C4B 114.9(7)
C17B C16B C21B 120.5(7)
C17B C16B C5B 132.1(7)
C21B C16B C5B 107.4(6)
C16B C17B C18B 119.5(7)
C19B C18B C17B 120.1(7)
C18B C19B C20B 120.3(6)
C18B C19B C25B 118.0(6)
C20B C19B C25B 121.7(6)
C21B C20B C19B 117.6(6)
C21B C20B C22B 123.3(6)
C19B C20B C22B 119.1(6)
O5B C21B C20B 126.2(6)
O5B C21B C16B 111.7(6)
C20B C21B C16B 122.0(6)
O7B C22B C23B 121.8(7)
O7B C22B C20B 119.8(7)
C23B C22B C20B 118.4(7)
C29B C23B C24B 118.4(7)
C29B C23B C22B 120.5(7)
C24B C23B C22B 121.1(7)
C26B C24B C23B 119.5(8)
C26B C24B C25B 119.3(7)
C23B C24B C25B 121.2(7)
O8B C25B C24B 121.7(7)
O8B C25B C19B 120.0(7)
C24B C25B C19B 118.3(6)
C24B C26B C27B 121.6(8)
C28B C27B C26B 117.6(8)
C28B C27B C32B 121.3(9)
C26B C27B C32B 121.2(9)
C29B C28B C27B 123.0(8)
O9B C29B C28B 118.6(8)
O9B C29B C23B 121.4(8)
C28B C29B C23B 120.0(8)

loop_
_geom_bond_atom_site_label_1
_geom_bond_atom_site_label_2
_geom_bond_distance
O1A C2A 1.210(8)
O2A C3A 1.416(8)
O3A C7A 1.227(8)
O4A C10A 1.404(7)
O4A C15A 1.445(7)
O5A C21A 1.363(7)
O5A C10A 1.476(7)
O6A C14A 1.351(10)
O7A C22A 1.247(7)
O8A C25A 1.228(8)
O9A C29A 1.344(8)
C1A C6A 1.349(9)
C1A C2A 1.476(10)
C2A C3A 1.511(10)
C3A C30A 1.500(10)
C3A C4A 1.550(9)
C4A C15A 1.532(9)
C4A C5A 1.565(8)
C5A C6A 1.491(9)
C5A C16A 1.491(9)
C5A C10A 1.533(9)
C6A C7A 1.476(10)
C7A C8A 1.452(10)
C8A C14A 1.405(10)
C8A C9A 1.411(9)
C9A C11A 1.351(9)
C9A C10A 1.522(8)
C11A C12A 1.385(9)
C12A C13A 1.351(10)
C13A C14A 1.366(11)
C15A C31A 1.519(9)
C16A C21A 1.392(9)
C16A C17A 1.402(9)
C17A C18A 1.422(11)
C18A C19A 1.382(10)
C19A C20A 1.431(9)
C19A C25A 1.467(10)
C20A C21A 1.412(9)
C20A C22A 1.454(9)
C22A C23A 1.454(9)
C23A C29A 1.407(9)
C23A C24A 1.435(9)
C24A C26A 1.385(10)
C24A C25A 1.466(10)
C26A C27A 1.359(9)
C27A C28A 1.343(10)
C27A C32A 1.534(10)
C28A C29A 1.379(9)
O1B C2B 1.185(10)
O2B C3B 1.444(10)
O3B C7B 1.219(10)
O4B C10B 1.369(8)
O4B C15B 1.470(8)
O5B C21B 1.372(7)
O5B C10B 1.487(8)
O6B C14B 1.331(10)
O7B C22B 1.226(8)
O8B C25B 1.201(8)
O9B C29B 1.344(10)
C1B C6B 1.334(11)
C1B C2B 1.499(13)
C2B C3B 1.511(13)
C3B C30B 1.529(12)
C3B C4B 1.548(10)
C4B C15B 1.539(10)
C4B C5B 1.547(10)
C5B C16B 1.510(10)
C5B C6B 1.534(11)
C5B C10B 1.545(10)
C6B C7B 1.498(11)
C7B C8B 1.457(11)
C8B C14B 1.407(11)
C8B C9B 1.432(10)
C9B C11B 1.365(9)
C9B C10B 1.494(9)
C11B C12B 1.383(10)
C12B C13B 1.380(11)
C13B C14B 1.374(11)
C15B C31B 1.525(12)
C16B C17B 1.373(9)
C16B C21B 1.385(9)
C17B C18B 1.399(10)
C18B C19B 1.393(10)
C19B C20B 1.424(9)
C19B C25B 1.476(10)
C20B C21B 1.376(9)
C20B C22B 1.517(10)
C22B C23B 1.457(10)
C23B C29B 1.419(11)
C23B C24B 1.425(10)
C24B C26B 1.395(10)
C24B C25B 1.464(10)
C26B C27B 1.403(11)
C27B C28B 1.393(12)
C27B C32B 1.514(11)
C28B C29B 1.362(11)

loop_
_geom_hbond_atom_site_label_D
_geom_hbond_atom_site_label_H
_geom_hbond_atom_site_label_A
_geom_hbond_distance_DH
_geom_hbond_distance_HA
_geom_hbond_distance_DA
_geom_hbond_angle_DHA
_geom_hbond_site_symmetry_A
O2A H2A O7A 0.82 2.07 2.795(7) 147.3 3_655
O2B H2B O7B 0.82 2.15 2.910(8) 154.1 4
O6A H6A O3A 0.82 2.09 2.576(9) 117.3 .
O6B H6B O3B 0.82 1.97 2.556(10) 127.7 .
O9A H9A O7A 0.82 1.91 2.602(7) 142.0 .
O9B H9B O7B 0.82 1.88 2.585(8) 143.9 .

loop_
_geom_torsion_atom_site_label_1
_geom_torsion_atom_site_label_2
_geom_torsion_atom_site_label_3
_geom_torsion_atom_site_label_4
_geom_torsion
C6A C1A C2A O1A 161.6(7)
C6A C1A C2A C3A -17.5(10)
O1A C2A C3A O2A -24.3(10)
C1A C2A C3A O2A 154.9(6)
O1A C2A C3A C30A 97.9(8)
C1A C2A C3A C30A -83.0(7)
O1A C2A C3A C4A -138.2(7)
C1A C2A C3A C4A 40.9(9)
O2A C3A C4A C15A -49.9(7)
C30A C3A C4A C15A -171.0(6)
C2A C3A C4A C15A 68.8(7)
O2A C3A C4A C5A -169.3(5)
C30A C3A C4A C5A 69.7(8)
C2A C3A C4A C5A -50.6(8)
C15A C4A C5A C6A -87.5(6)
C3A C4A C5A C6A 37.2(7)
C15A C4A C5A C16A 133.3(6)
C3A C4A C5A C16A -102.0(6)
C15A C4A C5A C10A 28.8(6)
C3A C4A C5A C10A 153.5(5)
C2A C1A C6A C7A -170.4(7)
C2A C1A C6A C5A 2.2(11)
C16A C5A C6A C1A 124.6(7)
C10A C5A C6A C1A -123.1(7)
C4A C5A C6A C1A -12.5(9)
C16A C5A C6A C7A -62.7(8)
C10A C5A C6A C7A 49.6(8)
C4A C5A C6A C7A 160.2(6)
C1A C6A C7A O3A -36.3(12)
C5A C6A C7A O3A 150.6(8)
C1A C6A C7A C8A 141.1(7)
C5A C6A C7A C8A -32.0(10)
O3A C7A C8A C14A 1.2(13)
C6A C7A C8A C14A -176.2(7)
O3A C7A C8A C9A 178.8(8)
C6A C7A C8A C9A 1.4(11)
C14A C8A C9A C11A 0.8(11)
C7A C8A C9A C11A -176.8(7)
C14A C8A C9A C10A -174.9(7)
C7A C8A C9A C10A 7.5(10)
C15A O4A C10A O5A -88.8(6)
C15A O4A C10A C9A 153.5(5)
C15A O4A C10A C5A 23.4(6)
C21A O5A C10A O4A 147.5(5)
C21A O5A C10A C9A -92.0(5)
C21A O5A C10A C5A 32.3(6)
C11A C9A C10A O4A 72.0(8)
C8A C9A C10A O4A -112.2(6)
C11A C9A C10A O5A -47.0(7)
C8A C9A C10A O5A 128.7(6)
C11A C9A C10A C5A -162.6(6)
C8A C9A C10A C5A 13.1(9)
C6A C5A C10A O4A 86.9(6)
C16A C5A C10A O4A -148.5(5)
C4A C5A C10A O4A -32.3(6)
C6A C5A C10A O5A -157.3(5)
C16A C5A C10A O5A -32.7(6)
C4A C5A C10A O5A 83.4(5)
C6A C5A C10A C9A -40.0(7)
C16A C5A C10A C9A 84.6(6)
C4A C5A C10A C9A -159.3(5)
C8A C9A C11A C12A -1.0(10)
C10A C9A C11A C12A 174.7(6)
C9A C11A C12A C13A -1.1(11)
C11A C12A C13A C14A 3.4(13)
C12A C13A C14A O6A 177.0(8)
C12A C13A C14A C8A -3.5(13)
C9A C8A C14A O6A -179.1(8)
C7A C8A C14A O6A -1.4(13)
C9A C8A C14A C13A 1.4(12)
C7A C8A C14A C13A 179.0(8)
C10A O4A C15A C31A 119.1(6)
C10A O4A C15A C4A -3.4(6)
C3A C4A C15A O4A -141.6(5)
C5A C4A C15A O4A -17.1(6)
C3A C4A C15A C31A 99.0(7)
C5A C4A C15A C31A -136.4(6)
C6A C5A C16A C21A 141.2(6)
C10A C5A C16A C21A 23.3(6)
C4A C5A C16A C21A -81.9(7)
C6A C5A C16A C17A -40.8(11)
C10A C5A C16A C17A -158.7(7)
C4A C5A C16A C17A 96.1(9)
C21A C16A C17A C18A 2.5(11)
C5A C16A C17A C18A -175.4(7)
C16A C17A C18A C19A 0.6(12)
C17A C18A C19A C20A -3.8(12)
C17A C18A C19A C25A -178.6(8)
C18A C19A C20A C21A 3.8(10)
C25A C19A C20A C21A 178.7(7)
C18A C19A C20A C22A -177.7(7)
C25A C19A C20A C22A -2.7(10)
C10A O5A C21A C16A -17.9(6)
C10A O5A C21A C20A 161.8(6)
C17A C16A C21A O5A 177.3(6)
C5A C16A C21A O5A -4.4(7)
C17A C16A C21A C20A -2.4(10)
C5A C16A C21A C20A 175.9(6)
C19A C20A C21A O5A 179.7(6)
C22A C20A C21A O5A 1.1(10)
C19A C20A C21A C16A -0.6(10)
C22A C20A C21A C16A -179.2(6)
C21A C20A C22A O7A 6.6(11)
C19A C20A C22A O7A -171.9(7)
C21A C20A C22A C23A -173.8(6)
C19A C20A C22A C23A 7.7(10)
O7A C22A C23A C29A -5.6(10)
C20A C22A C23A C29A 174.9(6)
O7A C22A C23A C24A 172.9(7)
C20A C22A C23A C24A -6.7(10)
C29A C23A C24A C26A -0.6(10)
C22A C23A C24A C26A -179.1(7)
C29A C23A C24A C25A 179.4(7)
C22A C23A C24A C25A 0.9(10)
C26A C24A C25A O8A 5.7(13)
C23A C24A C25A O8A -174.3(8)
C26A C24A C25A C19A -175.8(8)
C23A C24A C25A C19A 4.2(12)
C18A C19A C25A O8A -9.8(13)
C20A C19A C25A O8A 175.2(8)
C18A C19A C25A C24A 171.6(8)
C20A C19A C25A C24A -3.3(12)
C23A C24A C26A C27A -0.1(11)
C25A C24A C26A C27A 180.0(7)
C24A C26A C27A C28A 0.5(11)
C24A C26A C27A C32A 178.6(7)
C26A C27A C28A C29A -0.2(11)
C32A C27A C28A C29A -178.2(7)
C27A C28A C29A O9A 178.1(7)
C27A C28A C29A C23A -0.5(11)
C24A C23A C29A O9A -177.7(6)
C22A C23A C29A O9A 0.8(11)
C24A C23A C29A C28A 0.8(10)
C22A C23A C29A C28A 179.3(7)
C6B C1B C2B O1B 175.9(9)
C6B C1B C2B C3B -8.6(13)
O1B C2B C3B O2B -38.4(13)
C1B C2B C3B O2B 146.2(8)
O1B C2B C3B C30B 80.7(12)
C1B C2B C3B C30B -94.7(9)
O1B C2B C3B C4B -154.4(9)
C1B C2B C3B C4B 30.2(12)
O2B C3B C4B C15B -46.6(10)
C2B C3B C4B C15B 73.0(10)
C30B C3B C4B C15B -164.7(8)
O2B C3B C4B C5B -165.1(7)
C2B C3B C4B C5B -45.4(10)
C30B C3B C4B C5B 76.9(9)
C15B C4B C5B C16B 139.9(6)
C3B C4B C5B C16B -94.4(8)
C15B C4B C5B C6B -86.5(7)
C3B C4B C5B C6B 39.2(9)
C15B C4B C5B C10B 32.0(7)
C3B C4B C5B C10B 157.7(6)
C2B C1B C6B C7B -174.5(8)
C2B C1B C6B C5B 2.4(13)
C16B C5B C6B C1B 116.6(8)
C10B C5B C6B C1B -131.0(8)
C4B C5B C6B C1B -18.3(10)
C16B C5B C6B C7B -66.4(8)
C10B C5B C6B C7B 46.0(9)
C4B C5B C6B C7B 158.8(6)
C1B C6B C7B O3B -28.8(12)
C5B C6B C7B O3B 154.1(8)
C1B C6B C7B C8B 148.8(8)
C5B C6B C7B C8B -28.3(10)
O3B C7B C8B C14B -0.7(13)
C6B C7B C8B C14B -178.2(7)
O3B C7B C8B C9B 177.0(8)
C6B C7B C8B C9B -0.5(11)
C14B C8B C9B C11B 1.1(10)
C7B C8B C9B C11B -176.6(7)
C14B C8B C9B C10B -173.3(7)
C7B C8B C9B C10B 8.9(10)
C15B O4B C10B O5B -97.0(6)
C15B O4B C10B C9B 145.5(6)
C15B O4B C10B C5B 13.8(8)
C21B O5B C10B O4B 148.4(5)
C21B O5B C10B C9B -89.9(6)
C21B O5B C10B C5B 32.9(6)
C11B C9B C10B O4B 69.5(9)
C8B C9B C10B O4B -116.0(7)
C11B C9B C10B O5B -50.7(8)
C8B C9B C10B O5B 123.8(6)
C11B C9B C10B C5B -163.0(7)
C8B C9B C10B C5B 11.6(10)
C16B C5B C10B O4B -148.4(6)
C6B C5B C10B O4B 91.6(7)
C4B C5B C10B O4B -29.3(7)
C16B C5B C10B O5B -32.0(7)
C6B C5B C10B O5B -152.0(6)
C4B C5B C10B O5B 87.2(6)
C16B C5B C10B C9B 82.4(7)
C6B C5B C10B C9B -37.6(9)
C4B C5B C10B C9B -158.4(6)
C8B C9B C11B C12B 1.7(11)
C10B C9B C11B C12B 176.2(7)
C9B C11B C12B C13B -4.5(12)
C11B C12B C13B C14B 4.4(13)
C12B C13B C14B O6B 176.2(8)
C12B C13B C14B C8B -1.4(13)
C9B C8B C14B O6B -178.9(7)
C7B C8B C14B O6B -1.1(12)
C9B C8B C14B C13B -1.2(12)
C7B C8B C14B C13B 176.5(8)
C10B O4B C15B C31B 131.8(7)
C10B O4B C15B C4B 7.9(8)
C5B C4B C15B O4B -25.7(7)
C3B C4B C15B O4B -149.8(7)
C5B C4B C15B C31B -145.7(7)
C3B C4B C15B C31B 90.2(9)
C6B C5B C16B C17B -39.8(11)
C10B C5B C16B C17B -158.0(7)
C4B C5B C16B C17B 94.2(10)
C6B C5B C16B C21B 139.8(6)
C10B C5B C16B C21B 21.6(7)
C4B C5B C16B C21B -86.3(7)
C21B C16B C17B C18B 1.0(10)
C5B C16B C17B C18B -179.4(7)
C16B C17B C18B C19B -0.1(11)
C17B C18B C19B C20B -0.3(11)
C17B C18B C19B C25B 178.9(7)
C18B C19B C20B C21B -0.1(9)
C25B C19B C20B C21B -179.2(6)
C18B C19B C20B C22B 179.0(6)
C25B C19B C20B C22B -0.2(10)
C10B O5B C21B C20B 159.1(6)
C10B O5B C21B C16B -20.5(7)
C19B C20B C21B O5B -178.6(6)
C22B C20B C21B O5B 2.4(10)
C19B C20B C21B C16B 1.0(9)
C22B C20B C21B C16B -178.0(6)
C17B C16B C21B O5B 178.1(6)
C5B C16B C21B O5B -1.5(8)
C17B C16B C21B C20B -1.5(10)
C5B C16B C21B C20B 178.9(6)
C21B C20B C22B O7B 3.3(10)
C19B C20B C22B O7B -175.7(6)
C21B C20B C22B C23B -176.1(6)
C19B C20B C22B C23B 4.9(9)
O7B C22B C23B C29B -3.4(11)
C20B C22B C23B C29B 176.0(7)
O7B C22B C23B C24B 175.0(7)
C20B C22B C23B C24B -5.5(10)
C29B C23B C24B C26B -0.8(11)
C22B C23B C24B C26B -179.2(7)
C29B C23B C24B C25B 179.9(7)
C22B C23B C24B C25B 1.5(11)
C26B C24B C25B O8B 6.5(12)
C23B C24B C25B O8B -174.2(8)
C26B C24B C25B C19B -176.0(7)
C23B C24B C25B C19B 3.3(11)
C18B C19B C25B O8B -5.6(11)
C20B C19B C25B O8B 173.6(7)
C18B C19B C25B C24B 176.9(7)
C20B C19B C25B C24B -3.9(10)
C23B C24B C26B C27B 0.2(12)
C25B C24B C26B C27B 179.6(8)
C24B C26B C27B C28B -0.1(13)
C24B C26B C27B C32B 179.3(8)
C26B C27B C28B C29B 0.5(14)
C32B C27B C28B C29B -178.9(9)
C27B C28B C29B O9B 177.6(9)
C27B C28B C29B C23B -1.1(14)
C24B C23B C29B O9B -177.5(8)
C22B C23B C29B O9B 1.0(13)
C24B C23B C29B C28B 1.2(13)
C22B C23B C29B C28B 179.7(8)
